data_7713376
loop_
_publ_author_name
'Arion, Vladimir'
'Wittmann, Christopher'
'D\"om\"ot\"or, Orsolya'
'Kuznetcova, Irina'
'Spengler, Gabriella'
'Reynisson, Johannes'
'Holder, Lauren'
'Miller, Gavin John'
'Enyedy, Eva A.'
'Bai, Ruoli'
'Hamel, Ernest'

_publ_section_title
;
 Indolo[2,3-e]benzazocines and indolo[2,3-f]benzazonines and their
 copper(II) complexes as microtubule destabilizing agents
;
_journal_name_full 'Dalton Transactions'
_journal_paper_doi 10.1039/D3DT01632C
_journal_year 2023
_chemical_formula_moiety 'C25 H22 Br N5, C H2 Cl2'
_chemical_formula_sum 'C26 H24 Br Cl2 N5'
_chemical_formula_weight 557.31
_space_group_crystal_system triclinic
_space_group_IT_number 2
_space_group_name_Hall '-P 1'
_space_group_name_H-M_alt 'P -1'
_atom_sites_solution_hydrogens geom
_audit_creation_method SHELXL-2014
_audit_update_record
;
2023-05-10 deposited with the CCDC.	2023-07-03 downloaded from the CCDC.
;
_cell_angle_alpha 79.717(5)
_cell_angle_beta 89.452(5)
_cell_angle_gamma 64.211(4)
_cell_formula_units_Z 4
_cell_length_a 11.5481(7)
_cell_length_b 11.5707(7)
_cell_length_c 20.2679(13)
_cell_measurement_reflns_used 56364
_cell_measurement_temperature 100(2)
_cell_measurement_theta_max 30.47
_cell_measurement_theta_min 2.72
_cell_volume 2392.2(3)
_computing_cell_refinement 'X-Area Recipe 1.36.0-0 (STOE, 2020)'
_computing_data_collection 'X-Area Pilatus3_SV 1.31.170.0 (STOE, 2020)'
_computing_data_reduction 'X-Area Integrate 1.78.3.0; X-Area LANA 1.83.8.0 (STOE, 2020)'
_computing_molecular_graphics 'Bruker SHELXTL'
_computing_publication_material 'Bruker SHELXTL'
_computing_structure_refinement 'SHELXL-2014 (Sheldrick, 2014)'
_computing_structure_solution 'SHELXS-2014 (Sheldrick, 2014)'
_diffrn_ambient_temperature 100(2)
_diffrn_measured_fraction_theta_full 0.974
_diffrn_measured_fraction_theta_max 0.997
_diffrn_measurement_device_type 'STOE STADIVARI'
_diffrn_measurement_method 'rotation method, \w scans'
_diffrn_radiation_type MoK\a
_diffrn_radiation_wavelength 0.71073
_diffrn_reflns_av_R_equivalents 0.0747
_diffrn_reflns_av_unetI/netI 0.0617
_diffrn_reflns_Laue_measured_fraction_full 0.974
_diffrn_reflns_Laue_measured_fraction_max 0.997
_diffrn_reflns_limit_h_max 13
_diffrn_reflns_limit_h_min -13
_diffrn_reflns_limit_k_max 13
_diffrn_reflns_limit_k_min -13
_diffrn_reflns_limit_l_max 24
_diffrn_reflns_limit_l_min -24
_diffrn_reflns_number 58355
_diffrn_reflns_point_group_measured_fraction_full 0.974
_diffrn_reflns_point_group_measured_fraction_max 0.997
_diffrn_reflns_theta_full 25.242
_diffrn_reflns_theta_max 25.026
_diffrn_reflns_theta_min 2.760
_exptl_absorpt_coefficient_mu 1.968
_exptl_absorpt_correction_T_max 0.9712
_exptl_absorpt_correction_T_min 0.7075
_exptl_absorpt_correction_type multi-scan
_exptl_absorpt_process_details SADABS
_exptl_crystal_colour colourless
_exptl_crystal_density_diffrn 1.547
_exptl_crystal_description block
_exptl_crystal_F_000 1136
_exptl_crystal_size_max 0.085
_exptl_crystal_size_mid 0.070
_exptl_crystal_size_min 0.060
_refine_diff_density_max 1.553
_refine_diff_density_min -1.534
_refine_diff_density_rms 0.146
_refine_ls_extinction_method none
_refine_ls_goodness_of_fit_ref 1.058
_refine_ls_hydrogen_treatment constr
_refine_ls_matrix_type full
_refine_ls_number_parameters 615
_refine_ls_number_reflns 8435
_refine_ls_number_restraints 0
_refine_ls_restrained_S_all 1.058
_refine_ls_R_factor_all 0.0922
_refine_ls_R_factor_gt 0.0579
_refine_ls_shift/su_max 0.001
_refine_ls_shift/su_mean 0.000
_refine_ls_structure_factor_coef Fsqd
_refine_ls_weighting_details 'w=1/[\s^2^(Fo^2^)+(0.1139P)^2^+1.4784P] where P=(Fo^2^+2Fc^2^)/3'
_refine_ls_weighting_scheme calc
_refine_ls_wR_factor_gt 0.1586
_refine_ls_wR_factor_ref 0.1795
_reflns_Friedel_coverage 0.000
_reflns_number_gt 5827
_reflns_number_total 8435
_reflns_threshold_expression 'I > 2\s(I)'
_cod_data_source_file d3dt01632c2.cif
_cod_data_source_block chwi1101
_cod_database_code 7713376
_shelx_space_group_comment
;
The symmetry employed for this shelxl refinement is uniquely defined
by the following loop, which should always be used as a source of
symmetry information in preference to the above space-group names.
They are only intended as comments.
;
_shelx_estimated_absorpt_t_min 0.851
_shelx_estimated_absorpt_t_max 0.891
_shelxl_version_number 2014-3

loop_
_space_group_symop_operation_xyz
'x, y, z'
'-x, -y, -z'

loop_
_atom_site_label
_atom_site_type_symbol
_atom_site_fract_x
_atom_site_fract_y
_atom_site_fract_z
_atom_site_U_iso_or_equiv
_atom_site_adp_type
_atom_site_occupancy
_atom_site_site_symmetry_order
_atom_site_calc_flag
_atom_site_refinement_flags_posn
_atom_site_refinement_flags_adp
_atom_site_refinement_flags_occupancy
_atom_site_disorder_assembly
_atom_site_disorder_group
Br1 Br -0.03236(5) 0.69326(5) 0.25264(3) 0.01956(18) Uani 1 1 d . . . . .
Br2 Br 0.13693(5) 0.30625(5) 0.24384(3) 0.02002(18) Uani 1 1 d . . . . .
Cl4 Cl 1.17596(15) 0.04358(18) 0.63485(8) 0.0410(4) Uani 1 1 d . . . . .
Cl3 Cl 0.93051(14) 0.09686(17) 0.57009(9) 0.0377(4) Uani 1 1 d . . . . .
Cl2 Cl 0.4286(2) 1.0782(2) 0.07886(13) 0.0805(8) Uani 1 1 d . . . . .
Cl1 Cl 0.2699(2) 0.98475(18) 0.15880(10) 0.0562(6) Uani 1 1 d . . . . .
N19 N 1.1345(4) 0.2793(4) 0.4534(2) 0.0208(11) Uani 1 1 d . . . . .
N16 N 0.8408(4) 0.5229(4) 0.3659(2) 0.0156(10) Uani 1 1 d . . . . .
N15 N 0.7269(4) 0.5335(4) 0.3362(2) 0.0155(10) Uani 1 1 d . . . . .
N10 N 0.4986(4) 0.6572(4) 0.2293(2) 0.0154(10) Uani 1 1 d . . . . .
H10 H 0.5558 0.6350 0.1992 0.018 Uiso 1 1 calc R U . . .
N8 N 0.6673(4) 0.7583(4) 0.3278(2) 0.0190(10) Uani 1 1 d . . . . .
H8 H 0.7314 0.7409 0.3569 0.023 Uiso 1 1 calc R U . . .
N49 N 0.9309(4) 0.7562(5) 0.0509(3) 0.0273(12) Uani 1 1 d . . . . .
N46 N 0.8466(4) 0.5084(4) 0.1302(2) 0.0143(10) Uani 1 1 d . . . . .
N45 N 0.7430(4) 0.4950(4) 0.1613(2) 0.0129(9) Uani 1 1 d . . . . .
N40 N 0.6215(4) 0.3683(4) 0.2704(2) 0.0139(10) Uani 1 1 d . . . . .
H40 H 0.6554 0.3937 0.3003 0.017 Uiso 1 1 calc R U . . .
N38 N 0.8843(4) 0.2709(4) 0.1726(2) 0.0169(10) Uani 1 1 d . . . . .
H38 H 0.9330 0.2885 0.1426 0.020 Uiso 1 1 calc R U . . .
C18 C 1.0454(5) 0.4002(5) 0.4229(3) 0.0138(11) Uani 1 1 d . . . . .
C20 C 1.2384(5) 0.2730(5) 0.4865(3) 0.0230(13) Uani 1 1 d . . . . .
H20 H 1.3012 0.1893 0.5083 0.028 Uiso 1 1 calc R U . . .
C21 C 1.2591(5) 0.3790(5) 0.4906(3) 0.0188(12) Uani 1 1 d . . . . .
H21 H 1.3346 0.3690 0.5142 0.023 Uiso 1 1 calc R U . . .
C22 C 1.1661(5) 0.5031(5) 0.4590(3) 0.0185(12) Uani 1 1 d . . . . .
H22 H 1.1769 0.5793 0.4609 0.022 Uiso 1 1 calc R U . . .
C23 C 1.0596(5) 0.5118(5) 0.4256(3) 0.0168(12) Uani 1 1 d . . . . .
H23 H 0.9952 0.5949 0.4041 0.020 Uiso 1 1 calc R U . . .
C17 C 0.9296(5) 0.4059(5) 0.3876(3) 0.0153(12) Uani 1 1 d . . . . .
C9 C 0.6451(5) 0.6583(5) 0.3182(3) 0.0159(12) Uani 1 1 d . . . . .
C9A C 0.5170(5) 0.6865(5) 0.2908(3) 0.0169(12) Uani 1 1 d . . . . .
C14B C 0.4055(5) 0.7248(5) 0.3224(3) 0.0155(12) Uani 1 1 d . . . . .
C14A C 0.3137(5) 0.7107(5) 0.2804(3) 0.0137(11) Uani 1 1 d . . . . .
C10A C 0.3753(5) 0.6688(5) 0.2236(3) 0.0152(12) Uani 1 1 d . . . . .
C24 C 0.9225(5) 0.2817(5) 0.3823(3) 0.0226(13) Uani 1 1 d . . . . .
H24A H 0.8824 0.2914 0.3379 0.034 Uiso 1 1 calc R U . . .
H24B H 0.8707 0.2629 0.4173 0.034 Uiso 1 1 calc R U . . .
H24C H 1.0097 0.2096 0.3880 0.034 Uiso 1 1 calc R U . . .
C7 C 0.5928(5) 0.8956(5) 0.2935(3) 0.0221(13) Uani 1 1 d . . . . .
H7A H 0.5374 0.8985 0.2556 0.027 Uiso 1 1 calc R U . . .
H7B H 0.6536 0.9297 0.2744 0.027 Uiso 1 1 calc R U . . .
C6 C 0.5072(5) 0.9858(5) 0.3396(3) 0.0236(13) Uani 1 1 d . . . . .
H6A H 0.5570 0.9633 0.3833 0.028 Uiso 1 1 calc R U . . .
H6B H 0.4887 1.0770 0.3192 0.028 Uiso 1 1 calc R U . . .
C5 C 0.3793(5) 0.9802(5) 0.3530(3) 0.0196(13) Uani 1 1 d . . . . .
H5A H 0.3192 1.0630 0.3661 0.024 Uiso 1 1 calc R U . . .
H5B H 0.3418 0.9751 0.3105 0.024 Uiso 1 1 calc R U . . .
C4A C 0.3873(5) 0.8681(5) 0.4064(3) 0.0179(12) Uani 1 1 d . . . . .
C4 C 0.3824(5) 0.8817(5) 0.4734(3) 0.0188(12) Uani 1 1 d . . . . .
H4 H 0.3809 0.9588 0.4844 0.023 Uiso 1 1 calc R U . . .
C3 C 0.3796(5) 0.7866(5) 0.5245(3) 0.0226(13) Uani 1 1 d . . . . .
H3 H 0.3770 0.7984 0.5698 0.027 Uiso 1 1 calc R U . . .
C2 C 0.3806(5) 0.6741(5) 0.5094(3) 0.0179(12) Uani 1 1 d . . . . .
H2 H 0.3765 0.6090 0.5440 0.022 Uiso 1 1 calc R U . . .
C1 C 0.3876(5) 0.6581(5) 0.4438(3) 0.0147(11) Uani 1 1 d . . . . .
H1 H 0.3892 0.5804 0.4337 0.018 Uiso 1 1 calc R U . . .
C14C C 0.3923(5) 0.7519(5) 0.3915(3) 0.0154(12) Uani 1 1 d . . . . .
C14 C 0.1894(5) 0.7221(5) 0.2893(3) 0.0130(11) Uani 1 1 d . . . . .
H14 H 0.1459 0.7516 0.3274 0.016 Uiso 1 1 calc R U . . .
C13 C 0.1317(5) 0.6896(5) 0.2413(3) 0.0142(11) Uani 1 1 d . . . . .
C12 C 0.1934(5) 0.6496(5) 0.1842(3) 0.0162(12) Uani 1 1 d . . . . .
H12 H 0.1504 0.6290 0.1517 0.019 Uiso 1 1 calc R U . . .
C11 C 0.3161(5) 0.6392(5) 0.1740(3) 0.0155(12) Uani 1 1 d . . . . .
H11 H 0.3579 0.6131 0.1350 0.019 Uiso 1 1 calc R U . . .
C48 C 0.9436(5) 0.6347(5) 0.0742(3) 0.0153(12) Uani 1 1 d . . . . .
C50 C 1.0306(6) 0.7651(6) 0.0190(3) 0.0312(15) Uani 1 1 d . . . . .
H50 H 1.0239 0.8501 0.0025 0.037 Uiso 1 1 calc R U . . .
C51 C 1.1416(6) 0.6595(6) 0.0087(3) 0.0274(14) Uani 1 1 d . . . . .
H51 H 1.2084 0.6719 -0.0145 0.033 Uiso 1 1 calc R U . . .
C52 C 1.1532(5) 0.5344(6) 0.0331(3) 0.0222(13) Uani 1 1 d . . . . .
H52 H 1.2279 0.4590 0.0271 0.027 Uiso 1 1 calc R U . . .
C53 C 1.0531(5) 0.5236(5) 0.0664(3) 0.0182(12) Uani 1 1 d . . . . .
H53 H 1.0587 0.4394 0.0841 0.022 Uiso 1 1 calc R U . . .
C47 C 0.8322(5) 0.6250(5) 0.1092(3) 0.0153(12) Uani 1 1 d . . . . .
C39 C 0.7731(5) 0.3703(5) 0.1813(3) 0.0151(12) Uani 1 1 d . . . . .
C39A C 0.6698(5) 0.3393(5) 0.2102(3) 0.0151(12) Uani 1 1 d . . . . .
C44B C 0.5963(5) 0.2970(5) 0.1773(3) 0.0138(11) Uani 1 1 d . . . . .
C44A C 0.4931(5) 0.3075(5) 0.2191(3) 0.0134(11) Uani 1 1 d . . . . .
C40A C 0.5117(5) 0.3510(5) 0.2760(3) 0.0139(11) Uani 1 1 d . . . . .
C54 C 0.7146(5) 0.7468(5) 0.1157(3) 0.0231(13) Uani 1 1 d . . . . .
H54A H 0.7271 0.8236 0.0954 0.035 Uiso 1 1 calc R U . . .
H54B H 0.7003 0.7476 0.1633 0.035 Uiso 1 1 calc R U . . .
H54C H 0.6395 0.7487 0.0925 0.035 Uiso 1 1 calc R U . . .
C37 C 0.9324(5) 0.1345(5) 0.2086(3) 0.0239(13) Uani 1 1 d . . . . .
H37A H 0.8791 0.1322 0.2470 0.029 Uiso 1 1 calc R U . . .
H37B H 1.0218 0.1045 0.2274 0.029 Uiso 1 1 calc R U . . .
C36 C 0.9316(5) 0.0383(5) 0.1666(3) 0.0244(14) Uani 1 1 d . . . . .
H36A H 0.9945 -0.0509 0.1885 0.029 Uiso 1 1 calc R U . . .
H36B H 0.9614 0.0587 0.1220 0.029 Uiso 1 1 calc R U . . .
C35 C 0.7990(5) 0.0381(5) 0.1560(3) 0.0219(13) Uani 1 1 d . . . . .
H35A H 0.8144 -0.0489 0.1475 0.026 Uiso 1 1 calc R U . . .
H35B H 0.7559 0.0490 0.1984 0.026 Uiso 1 1 calc R U . . .
C34A C 0.7073(5) 0.1410(5) 0.0997(3) 0.0148(12) Uani 1 1 d . . . . .
C34 C 0.7113(5) 0.1142(5) 0.0348(3) 0.0213(13) Uani 1 1 d . . . . .
H34 H 0.7761 0.0338 0.0264 0.026 Uiso 1 1 calc R U . . .
C33 C 0.6241(5) 0.2008(5) -0.0172(3) 0.0217(13) Uani 1 1 d . . . . .
H33 H 0.6285 0.1791 -0.0605 0.026 Uiso 1 1 calc R U . . .
C32 C 0.5301(5) 0.3192(5) -0.0067(3) 0.0194(12) Uani 1 1 d . . . . .
H32 H 0.4711 0.3801 -0.0427 0.023 Uiso 1 1 calc R U . . .
C31 C 0.5230(5) 0.3480(5) 0.0569(3) 0.0162(12) Uani 1 1 d . . . . .
H31 H 0.4566 0.4282 0.0644 0.019 Uiso 1 1 calc R U . . .
C44C C 0.6106(5) 0.2625(5) 0.1102(3) 0.0140(11) Uani 1 1 d . . . . .
C44 C 0.3818(5) 0.2900(5) 0.2092(3) 0.0158(12) Uani 1 1 d . . . . .
H44 H 0.3686 0.2596 0.1707 0.019 Uiso 1 1 calc R U . . .
C43 C 0.2936(5) 0.3177(5) 0.2561(3) 0.0146(11) Uani 1 1 d . . . . .
C42 C 0.3126(5) 0.3608(5) 0.3143(3) 0.0151(12) Uani 1 1 d . . . . .
H42 H 0.2497 0.3789 0.3464 0.018 Uiso 1 1 calc R U . . .
C41 C 0.4231(5) 0.3766(5) 0.3247(3) 0.0148(11) Uani 1 1 d . . . . .
H41 H 0.4377 0.4041 0.3639 0.018 Uiso 1 1 calc R U . . .
C62 C 1.0958(5) 0.0438(6) 0.5612(3) 0.0235(13) Uani 1 1 d . . . . .
H62A H 1.1085 0.1023 0.5229 0.028 Uiso 1 1 calc R U . . .
H62B H 1.1335 -0.0456 0.5514 0.028 Uiso 1 1 calc R U . . .
C61 C 0.2625(8) 1.1113(6) 0.0954(3) 0.058(2) Uani 1 1 d . . . . .
H61A H 0.2179 1.1963 0.1100 0.070 Uiso 1 1 calc R U . . .
H61B H 0.2148 1.1144 0.0543 0.070 Uiso 1 1 calc R U . . .

loop_
_atom_site_aniso_label
_atom_site_aniso_U_11
_atom_site_aniso_U_22
_atom_site_aniso_U_33
_atom_site_aniso_U_23
_atom_site_aniso_U_13
_atom_site_aniso_U_12
Br1 0.0160(3) 0.0247(3) 0.0214(3) -0.0056(2) 0.0007(2) -0.0116(2)
Br2 0.0147(3) 0.0269(3) 0.0225(3) -0.0084(2) 0.0036(2) -0.0116(2)
Cl4 0.0338(9) 0.0688(12) 0.0309(9) -0.0157(8) -0.0025(7) -0.0297(9)
Cl3 0.0177(8) 0.0513(10) 0.0455(10) -0.0302(8) 0.0043(7) -0.0086(7)
Cl2 0.0983(18) 0.1012(18) 0.1045(19) -0.0751(16) 0.0709(16) -0.0814(16)
Cl1 0.0776(14) 0.0441(11) 0.0508(12) -0.0183(9) 0.0269(11) -0.0273(10)
N19 0.018(2) 0.021(2) 0.023(3) -0.006(2) 0.000(2) -0.007(2)
N16 0.009(2) 0.020(2) 0.021(3) -0.006(2) 0.0034(19) -0.010(2)
N15 0.010(2) 0.018(2) 0.019(3) -0.0055(19) -0.0014(19) -0.0059(19)
N10 0.010(2) 0.020(2) 0.018(2) -0.0062(19) 0.0036(19) -0.0080(19)
N8 0.012(2) 0.013(2) 0.030(3) -0.004(2) -0.007(2) -0.0039(19)
N49 0.022(3) 0.027(3) 0.033(3) 0.001(2) 0.003(2) -0.014(2)
N46 0.012(2) 0.015(2) 0.018(2) -0.0075(19) 0.0024(18) -0.0066(19)
N45 0.011(2) 0.015(2) 0.016(2) -0.0061(18) 0.0044(18) -0.0076(19)
N40 0.013(2) 0.018(2) 0.013(2) -0.0044(19) 0.0022(18) -0.0094(19)
N38 0.009(2) 0.012(2) 0.029(3) -0.003(2) 0.005(2) -0.0045(19)
C18 0.014(3) 0.015(3) 0.010(3) -0.003(2) 0.006(2) -0.004(2)
C20 0.018(3) 0.022(3) 0.025(3) -0.005(3) -0.001(3) -0.004(3)
C21 0.016(3) 0.029(3) 0.012(3) -0.004(2) -0.001(2) -0.010(3)
C22 0.018(3) 0.023(3) 0.017(3) -0.011(2) 0.008(2) -0.009(2)
C23 0.012(3) 0.020(3) 0.015(3) -0.005(2) 0.006(2) -0.004(2)
C17 0.014(3) 0.017(3) 0.016(3) -0.002(2) 0.003(2) -0.008(2)
C9 0.014(3) 0.022(3) 0.015(3) -0.008(2) 0.007(2) -0.009(2)
C9A 0.012(3) 0.016(3) 0.017(3) -0.005(2) 0.001(2) 0.000(2)
C14B 0.016(3) 0.015(3) 0.015(3) -0.003(2) -0.002(2) -0.007(2)
C14A 0.011(3) 0.011(3) 0.021(3) -0.004(2) -0.005(2) -0.006(2)
C10A 0.012(3) 0.009(3) 0.023(3) 0.001(2) -0.003(2) -0.004(2)
C24 0.015(3) 0.016(3) 0.035(4) -0.004(3) 0.000(3) -0.006(2)
C7 0.025(3) 0.015(3) 0.028(3) -0.003(2) 0.003(3) -0.011(3)
C6 0.022(3) 0.012(3) 0.032(4) -0.002(2) 0.000(3) -0.004(2)
C5 0.016(3) 0.011(3) 0.022(3) -0.001(2) -0.001(2) 0.002(2)
C4A 0.011(3) 0.014(3) 0.024(3) -0.004(2) 0.000(2) -0.001(2)
C4 0.017(3) 0.014(3) 0.024(3) -0.008(2) -0.004(2) -0.003(2)
C3 0.017(3) 0.029(3) 0.018(3) -0.012(3) -0.002(2) -0.004(3)
C2 0.011(3) 0.018(3) 0.022(3) -0.005(2) 0.000(2) -0.003(2)
C1 0.012(3) 0.012(3) 0.018(3) -0.005(2) 0.002(2) -0.002(2)
C14C 0.007(3) 0.017(3) 0.019(3) -0.009(2) 0.000(2) -0.001(2)
C14 0.012(3) 0.013(3) 0.017(3) -0.002(2) 0.003(2) -0.008(2)
C13 0.014(3) 0.005(2) 0.017(3) 0.002(2) -0.003(2) -0.001(2)
C12 0.020(3) 0.014(3) 0.015(3) -0.002(2) -0.004(2) -0.007(2)
C11 0.022(3) 0.016(3) 0.007(3) -0.002(2) -0.001(2) -0.008(2)
C48 0.015(3) 0.015(3) 0.018(3) -0.004(2) -0.001(2) -0.009(2)
C50 0.029(4) 0.027(3) 0.040(4) 0.005(3) 0.004(3) -0.018(3)
C51 0.027(3) 0.046(4) 0.021(3) -0.011(3) 0.007(3) -0.025(3)
C52 0.026(3) 0.030(3) 0.019(3) -0.014(3) 0.004(2) -0.016(3)
C53 0.021(3) 0.019(3) 0.022(3) -0.009(2) 0.004(2) -0.014(2)
C47 0.015(3) 0.018(3) 0.017(3) -0.008(2) 0.002(2) -0.009(2)
C39 0.015(3) 0.023(3) 0.013(3) -0.006(2) -0.002(2) -0.012(2)
C39A 0.017(3) 0.010(3) 0.016(3) -0.002(2) -0.001(2) -0.004(2)
C44B 0.017(3) 0.014(3) 0.015(3) -0.003(2) 0.003(2) -0.011(2)
C44A 0.010(3) 0.010(3) 0.018(3) -0.004(2) 0.002(2) -0.002(2)
C40A 0.013(3) 0.013(3) 0.013(3) 0.001(2) 0.001(2) -0.005(2)
C54 0.016(3) 0.016(3) 0.040(4) -0.012(3) 0.008(3) -0.007(2)
C37 0.021(3) 0.017(3) 0.032(4) -0.002(3) -0.002(3) -0.008(2)
C36 0.020(3) 0.018(3) 0.033(4) -0.001(3) -0.005(3) -0.007(3)
C35 0.027(3) 0.020(3) 0.022(3) -0.005(2) -0.001(3) -0.013(3)
C34A 0.013(3) 0.014(3) 0.020(3) -0.008(2) 0.001(2) -0.006(2)
C34 0.021(3) 0.019(3) 0.028(3) -0.008(3) 0.009(3) -0.011(2)
C33 0.036(3) 0.030(3) 0.014(3) -0.014(3) 0.010(3) -0.025(3)
C32 0.026(3) 0.017(3) 0.021(3) -0.002(2) 0.001(2) -0.015(2)
C31 0.017(3) 0.019(3) 0.016(3) -0.007(2) 0.004(2) -0.010(2)
C44C 0.012(3) 0.018(3) 0.017(3) -0.006(2) 0.005(2) -0.011(2)
C44 0.015(3) 0.016(3) 0.017(3) -0.003(2) 0.002(2) -0.007(2)
C43 0.015(3) 0.008(2) 0.016(3) 0.005(2) 0.001(2) -0.004(2)
C42 0.014(3) 0.014(3) 0.015(3) -0.004(2) 0.003(2) -0.003(2)
C41 0.019(3) 0.013(3) 0.009(3) -0.005(2) 0.002(2) -0.004(2)
C62 0.025(3) 0.026(3) 0.020(3) -0.008(3) -0.002(3) -0.010(3)
C61 0.110(7) 0.017(3) 0.032(4) -0.010(3) -0.013(4) -0.013(4)

loop_
_atom_type_symbol
_atom_type_description
_atom_type_scat_dispersion_real
_atom_type_scat_dispersion_imag
_atom_type_scat_source
C C 0.0033 0.0016 'International Tables Vol C Tables 4.2.6.8 and 6.1.1.4'
H H 0.0000 0.0000 'International Tables Vol C Tables 4.2.6.8 and 6.1.1.4'
N N 0.0061 0.0033 'International Tables Vol C Tables 4.2.6.8 and 6.1.1.4'
Br Br -0.2901 2.4595 'International Tables Vol C Tables 4.2.6.8 and 6.1.1.4'
Cl Cl 0.1484 0.1585 'International Tables Vol C Tables 4.2.6.8 and 6.1.1.4'

loop_
_geom_angle_atom_site_label_1
_geom_angle_atom_site_label_2
_geom_angle_atom_site_label_3
_geom_angle
_geom_angle_site_symmetry_1
_geom_angle_site_symmetry_3
_geom_angle_publ_flag
C20 N19 C18 116.8(5) . . ?
C17 N16 N15 116.5(4) . . ?
C9 N15 N16 109.3(4) . . ?
C10A N10 C9A 108.0(4) . . ?
C10A N10 H10 126.0 . . ?
C9A N10 H10 126.0 . . ?
C9 N8 C7 125.2(4) . . ?
C9 N8 H8 117.4 . . ?
C7 N8 H8 117.4 . . ?
C48 N49 C50 116.4(5) . . ?
C47 N46 N45 116.6(4) . . ?
C39 N45 N46 109.5(4) . . ?
C39A N40 C40A 108.3(4) . . ?
C39A N40 H40 125.9 . . ?
C40A N40 H40 125.9 . . ?
C39 N38 C37 125.7(5) . . ?
C39 N38 H38 117.2 . . ?
C37 N38 H38 117.2 . . ?
N19 C18 C23 122.0(5) . . ?
N19 C18 C17 116.2(4) . . ?
C23 C18 C17 121.8(5) . . ?
N19 C20 C21 124.3(5) . . ?
N19 C20 H20 117.9 . . ?
C21 C20 H20 117.9 . . ?
C20 C21 C22 118.3(5) . . ?
C20 C21 H21 120.9 . . ?
C22 C21 H21 120.9 . . ?
C23 C22 C21 118.4(5) . . ?
C23 C22 H22 120.8 . . ?
C21 C22 H22 120.8 . . ?
C22 C23 C18 120.2(5) . . ?
C22 C23 H23 119.9 . . ?
C18 C23 H23 119.9 . . ?
N16 C17 C18 114.2(4) . . ?
N16 C17 C24 125.9(5) . . ?
C18 C17 C24 119.8(4) . . ?
N15 C9 N8 125.2(5) . . ?
N15 C9 C9A 116.3(5) . . ?
N8 C9 C9A 118.3(5) . . ?
C14B C9A N10 110.1(5) . . ?
C14B C9A C9 127.7(5) . . ?
N10 C9A C9 121.6(4) . . ?
C9A C14B C14A 106.3(5) . . ?
C9A C14B C14C 125.0(5) . . ?
C14A C14B C14C 127.9(5) . . ?
C14 C14A C10A 120.0(5) . . ?
C14 C14A C14B 132.8(5) . . ?
C10A C14A C14B 107.0(4) . . ?
N10 C10A C11 129.3(5) . . ?
N10 C10A C14A 108.5(4) . . ?
C11 C10A C14A 122.1(5) . . ?
C17 C24 H24A 109.5 . . ?
C17 C24 H24B 109.5 . . ?
H24A C24 H24B 109.5 . . ?
C17 C24 H24C 109.5 . . ?
H24A C24 H24C 109.5 . . ?
H24B C24 H24C 109.5 . . ?
N8 C7 C6 113.9(5) . . ?
N8 C7 H7A 108.8 . . ?
C6 C7 H7A 108.8 . . ?
N8 C7 H7B 108.8 . . ?
C6 C7 H7B 108.8 . . ?
H7A C7 H7B 107.7 . . ?
C5 C6 C7 115.9(5) . . ?
C5 C6 H6A 108.3 . . ?
C7 C6 H6A 108.3 . . ?
C5 C6 H6B 108.3 . . ?
C7 C6 H6B 108.3 . . ?
H6A C6 H6B 107.4 . . ?
C4A C5 C6 115.4(4) . . ?
C4A C5 H5A 108.4 . . ?
C6 C5 H5A 108.4 . . ?
C4A C5 H5B 108.4 . . ?
C6 C5 H5B 108.4 . . ?
H5A C5 H5B 107.5 . . ?
C4 C4A C14C 118.0(5) . . ?
C4 C4A C5 119.1(5) . . ?
C14C C4A C5 122.8(5) . . ?
C3 C4 C4A 122.0(5) . . ?
C3 C4 H4 119.0 . . ?
C4A C4 H4 119.0 . . ?
C4 C3 C2 119.8(5) . . ?
C4 C3 H3 120.1 . . ?
C2 C3 H3 120.1 . . ?
C1 C2 C3 119.0(5) . . ?
C1 C2 H2 120.5 . . ?
C3 C2 H2 120.5 . . ?
C2 C1 C14C 122.3(5) . . ?
C2 C1 H1 118.8 . . ?
C14C C1 H1 118.8 . . ?
C1 C14C C4A 118.8(5) . . ?
C1 C14C C14B 119.0(5) . . ?
C4A C14C C14B 122.1(5) . . ?
C13 C14 C14A 118.1(5) . . ?
C13 C14 H14 120.9 . . ?
C14A C14 H14 120.9 . . ?
C14 C13 C12 121.4(5) . . ?
C14 C13 Br1 120.4(4) . . ?
C12 C13 Br1 118.2(4) . . ?
C11 C12 C13 121.3(5) . . ?
C11 C12 H12 119.3 . . ?
C13 C12 H12 119.3 . . ?
C12 C11 C10A 117.0(5) . . ?
C12 C11 H11 121.5 . . ?
C10A C11 H11 121.5 . . ?
N49 C48 C53 122.3(5) . . ?
N49 C48 C47 116.3(4) . . ?
C53 C48 C47 121.4(5) . . ?
N49 C50 C51 124.6(6) . . ?
N49 C50 H50 117.7 . . ?
C51 C50 H50 117.7 . . ?
C50 C51 C52 118.4(6) . . ?
C50 C51 H51 120.8 . . ?
C52 C51 H51 120.8 . . ?
C53 C52 C51 117.8(5) . . ?
C53 C52 H52 121.1 . . ?
C51 C52 H52 121.1 . . ?
C52 C53 C48 120.6(5) . . ?
C52 C53 H53 119.7 . . ?
C48 C53 H53 119.7 . . ?
N46 C47 C54 125.2(5) . . ?
N46 C47 C48 114.9(4) . . ?
C54 C47 C48 120.0(4) . . ?
N45 C39 N38 125.6(5) . . ?
N45 C39 C39A 116.2(4) . . ?
N38 C39 C39A 118.0(5) . . ?
N40 C39A C44B 110.5(5) . . ?
N40 C39A C39 123.3(4) . . ?
C44B C39A C39 125.5(5) . . ?
C39A C44B C44A 105.0(5) . . ?
C39A C44B C44C 128.1(5) . . ?
C44A C44B C44C 126.6(5) . . ?
C40A C44A C44 120.2(5) . . ?
C40A C44A C44B 108.2(4) . . ?
C44 C44A C44B 131.5(5) . . ?
N40 C40A C41 130.5(5) . . ?
N40 C40A C44A 107.9(4) . . ?
C41 C40A C44A 121.5(5) . . ?
C47 C54 H54A 109.5 . . ?
C47 C54 H54B 109.5 . . ?
H54A C54 H54B 109.5 . . ?
C47 C54 H54C 109.5 . . ?
H54A C54 H54C 109.5 . . ?
H54B C54 H54C 109.5 . . ?
N38 C37 C36 115.3(5) . . ?
N38 C37 H37A 108.5 . . ?
C36 C37 H37A 108.5 . . ?
N38 C37 H37B 108.5 . . ?
C36 C37 H37B 108.5 . . ?
H37A C37 H37B 107.5 . . ?
C37 C36 C35 115.0(5) . . ?
C37 C36 H36A 108.5 . . ?
C35 C36 H36A 108.5 . . ?
C37 C36 H36B 108.5 . . ?
C35 C36 H36B 108.5 . . ?
H36A C36 H36B 107.5 . . ?
C34A C35 C36 116.5(5) . . ?
C34A C35 H35A 108.2 . . ?
C36 C35 H35A 108.2 . . ?
C34A C35 H35B 108.2 . . ?
C36 C35 H35B 108.2 . . ?
H35A C35 H35B 107.3 . . ?
C34 C34A C44C 117.6(5) . . ?
C34 C34A C35 119.7(5) . . ?
C44C C34A C35 122.7(5) . . ?
C33 C34 C34A 122.0(5) . . ?
C33 C34 H34 119.0 . . ?
C34A C34 H34 119.0 . . ?
C34 C33 C32 120.2(5) . . ?
C34 C33 H33 119.9 . . ?
C32 C33 H33 119.9 . . ?
C31 C32 C33 119.2(5) . . ?
C31 C32 H32 120.4 . . ?
C33 C32 H32 120.4 . . ?
C32 C31 C44C 121.7(5) . . ?
C32 C31 H31 119.1 . . ?
C44C C31 H31 119.1 . . ?
C31 C44C C34A 119.3(5) . . ?
C31 C44C C44B 119.3(4) . . ?
C34A C44C C44B 121.3(5) . . ?
C43 C44 C44A 118.3(5) . . ?
C43 C44 H44 120.8 . . ?
C44A C44 H44 120.8 . . ?
C44 C43 C42 121.7(5) . . ?
C44 C43 Br2 120.9(4) . . ?
C42 C43 Br2 117.4(4) . . ?
C41 C42 C43 120.1(5) . . ?
C41 C42 H42 119.9 . . ?
C43 C42 H42 119.9 . . ?
C42 C41 C40A 118.1(5) . . ?
C42 C41 H41 121.0 . . ?
C40A C41 H41 121.0 . . ?
Cl3 C62 Cl4 111.2(3) . . ?
Cl3 C62 H62A 109.4 . . ?
Cl4 C62 H62A 109.4 . . ?
Cl3 C62 H62B 109.4 . . ?
Cl4 C62 H62B 109.4 . . ?
H62A C62 H62B 108.0 . . ?
Cl1 C61 Cl2 106.9(4) . . ?
Cl1 C61 H61A 110.3 . . ?
Cl2 C61 H61A 110.3 . . ?
Cl1 C61 H61B 110.3 . . ?
Cl2 C61 H61B 110.3 . . ?
H61A C61 H61B 108.6 . . ?

loop_
_geom_bond_atom_site_label_1
_geom_bond_atom_site_label_2
_geom_bond_distance
_geom_bond_site_symmetry_2
_geom_bond_publ_flag
Br1 C13 1.889(5) . ?
Br2 C43 1.892(5) . ?
Cl4 C62 1.762(5) . ?
Cl3 C62 1.751(6) . ?
Cl2 C61 1.826(9) . ?
Cl1 C61 1.739(7) . ?
N19 C20 1.347(7) . ?
N19 C18 1.360(6) . ?
N16 C17 1.291(6) . ?
N16 N15 1.399(5) . ?
N15 C9 1.320(6) . ?
N10 C10A 1.374(6) . ?
N10 C9A 1.391(7) . ?
N10 H10 0.8800 . ?
N8 C9 1.334(7) . ?
N8 C7 1.475(6) . ?
N8 H8 0.8800 . ?
N49 C48 1.343(7) . ?
N49 C50 1.349(7) . ?
N46 C47 1.277(6) . ?
N46 N45 1.401(6) . ?
N45 C39 1.313(6) . ?
N40 C39A 1.372(7) . ?
N40 C40A 1.369(6) . ?
N40 H40 0.8800 . ?
N38 C39 1.337(6) . ?
N38 C37 1.472(6) . ?
N38 H38 0.8800 . ?
C18 C23 1.381(7) . ?
C18 C17 1.493(7) . ?
C20 C21 1.365(7) . ?
C20 H20 0.9500 . ?
C21 C22 1.403(7) . ?
C21 H21 0.9500 . ?
C22 C23 1.366(7) . ?
C22 H22 0.9500 . ?
C23 H23 0.9500 . ?
C17 C24 1.497(7) . ?
C9 C9A 1.461(7) . ?
C9A C14B 1.362(7) . ?
C14B C14A 1.447(7) . ?
C14B C14C 1.481(7) . ?
C14A C14 1.395(7) . ?
C14A C10A 1.397(8) . ?
C10A C11 1.390(7) . ?
C24 H24A 0.9800 . ?
C24 H24B 0.9800 . ?
C24 H24C 0.9800 . ?
C7 C6 1.539(7) . ?
C7 H7A 0.9900 . ?
C7 H7B 0.9900 . ?
C6 C5 1.526(7) . ?
C6 H6A 0.9900 . ?
C6 H6B 0.9900 . ?
C5 C4A 1.503(7) . ?
C5 H5A 0.9900 . ?
C5 H5B 0.9900 . ?
C4A C4 1.393(7) . ?
C4A C14C 1.407(7) . ?
C4 C3 1.380(8) . ?
C4 H4 0.9500 . ?
C3 C2 1.384(7) . ?
C3 H3 0.9500 . ?
C2 C1 1.371(7) . ?
C2 H2 0.9500 . ?
C1 C14C 1.395(7) . ?
C1 H1 0.9500 . ?
C14 C13 1.377(7) . ?
C14 H14 0.9500 . ?
C13 C12 1.397(7) . ?
C12 C11 1.385(7) . ?
C12 H12 0.9500 . ?
C11 H11 0.9500 . ?
C48 C53 1.390(7) . ?
C48 C47 1.500(7) . ?
C50 C51 1.379(8) . ?
C50 H50 0.9500 . ?
C51 C52 1.391(8) . ?
C51 H51 0.9500 . ?
C52 C53 1.374(7) . ?
C52 H52 0.9500 . ?
C53 H53 0.9500 . ?
C47 C54 1.498(7) . ?
C39 C39A 1.476(7) . ?
C39A C44B 1.376(7) . ?
C44B C44A 1.430(7) . ?
C44B C44C 1.472(7) . ?
C44A C40A 1.391(7) . ?
C44A C44 1.406(7) . ?
C40A C41 1.389(7) . ?
C54 H54A 0.9800 . ?
C54 H54B 0.9800 . ?
C54 H54C 0.9800 . ?
C37 C36 1.520(7) . ?
C37 H37A 0.9900 . ?
C37 H37B 0.9900 . ?
C36 C35 1.549(7) . ?
C36 H36A 0.9900 . ?
C36 H36B 0.9900 . ?
C35 C34A 1.511(7) . ?
C35 H35A 0.9900 . ?
C35 H35B 0.9900 . ?
C34A C34 1.400(7) . ?
C34A C44C 1.416(7) . ?
C34 C33 1.376(8) . ?
C34 H34 0.9500 . ?
C33 C32 1.381(7) . ?
C33 H33 0.9500 . ?
C32 C31 1.380(7) . ?
C32 H32 0.9500 . ?
C31 C44C 1.393(7) . ?
C31 H31 0.9500 . ?
C44 C43 1.360(7) . ?
C44 H44 0.9500 . ?
C43 C42 1.414(7) . ?
C42 C41 1.388(7) . ?
C42 H42 0.9500 . ?
C41 H41 0.9500 . ?
C62 H62A 0.9900 . ?
C62 H62B 0.9900 . ?
C61 H61A 0.9900 . ?
C61 H61B 0.9900 . ?

loop_
_geom_hbond_atom_site_label_D
_geom_hbond_atom_site_label_H
_geom_hbond_atom_site_label_A
_geom_hbond_distance_DH
_geom_hbond_distance_HA
_geom_hbond_distance_DA
_geom_hbond_angle_DHA
_geom_hbond_site_symmetry_A
N10 H10 N45 0.88 2.29 3.102(6) 153.1 .
N40 H40 N15 0.88 2.33 3.143(6) 153.9 .
C23 H23 Br1 0.95 3.05 3.650(5) 123.0 1_655
C7 H7B Cl4 0.99 2.86 3.436(6) 118.2 2_766
C14 H14 Cl3 0.95 2.84 3.736(5) 156.7 2_666
C44 H44 Cl2 0.95 2.91 3.795(6) 156.1 1_545
C62 H62A N19 0.99 2.40 3.364(7) 164.0 .
C62 H62B Cl3 0.99 2.81 3.438(6) 121.9 2_756
C61 H61B N49 0.99 2.52 3.415(9) 150.0 2_675

loop_
_geom_torsion_atom_site_label_1
_geom_torsion_atom_site_label_2
_geom_torsion_atom_site_label_3
_geom_torsion_atom_site_label_4
_geom_torsion
_geom_torsion_site_symmetry_1
_geom_torsion_site_symmetry_2
_geom_torsion_site_symmetry_3
_geom_torsion_site_symmetry_4
_geom_torsion_publ_flag
C17 N16 N15 C9 178.6(5) . . . . ?
C47 N46 N45 C39 -178.8(4) . . . . ?
C20 N19 C18 C23 -0.2(8) . . . . ?
C20 N19 C18 C17 -178.8(5) . . . . ?
C18 N19 C20 C21 -0.5(8) . . . . ?
N19 C20 C21 C22 0.7(9) . . . . ?
C20 C21 C22 C23 -0.2(8) . . . . ?
C21 C22 C23 C18 -0.4(8) . . . . ?
N19 C18 C23 C22 0.6(8) . . . . ?
C17 C18 C23 C22 179.2(5) . . . . ?
N15 N16 C17 C18 -176.0(4) . . . . ?
N15 N16 C17 C24 1.6(8) . . . . ?
N19 C18 C17 N16 172.6(5) . . . . ?
C23 C18 C17 N16 -6.1(7) . . . . ?
N19 C18 C17 C24 -5.2(7) . . . . ?
C23 C18 C17 C24 176.1(5) . . . . ?
N16 N15 C9 N8 -1.0(7) . . . . ?
N16 N15 C9 C9A -175.6(4) . . . . ?
C7 N8 C9 N15 163.6(5) . . . . ?
C7 N8 C9 C9A -21.9(8) . . . . ?
C10A N10 C9A C14B -3.9(6) . . . . ?
C10A N10 C9A C9 167.6(5) . . . . ?
N15 C9 C9A C14B 102.6(6) . . . . ?
N8 C9 C9A C14B -72.3(8) . . . . ?
N15 C9 C9A N10 -67.4(7) . . . . ?
N8 C9 C9A N10 117.7(6) . . . . ?
N10 C9A C14B C14A 3.8(6) . . . . ?
C9 C9A C14B C14A -167.1(5) . . . . ?
N10 C9A C14B C14C 174.2(5) . . . . ?
C9 C9A C14B C14C 3.3(9) . . . . ?
C9A C14B C14A C14 172.7(5) . . . . ?
C14C C14B C14A C14 2.7(9) . . . . ?
C9A C14B C14A C10A -2.3(6) . . . . ?
C14C C14B C14A C10A -172.3(5) . . . . ?
C9A N10 C10A C11 -174.2(5) . . . . ?
C9A N10 C10A C14A 2.4(5) . . . . ?
C14 C14A C10A N10 -175.8(4) . . . . ?
C14B C14A C10A N10 -0.1(6) . . . . ?
C14 C14A C10A C11 1.0(8) . . . . ?
C14B C14A C10A C11 176.8(5) . . . . ?
C9 N8 C7 C6 109.2(6) . . . . ?
N8 C7 C6 C5 -79.9(6) . . . . ?
C7 C6 C5 C4A 81.1(6) . . . . ?
C6 C5 C4A C4 85.7(6) . . . . ?
C6 C5 C4A C14C -98.0(6) . . . . ?
C14C C4A C4 C3 -1.4(8) . . . . ?
C5 C4A C4 C3 175.1(5) . . . . ?
C4A C4 C3 C2 -0.5(8) . . . . ?
C4 C3 C2 C1 1.6(8) . . . . ?
C3 C2 C1 C14C -0.7(8) . . . . ?
C2 C1 C14C C4A -1.2(8) . . . . ?
C2 C1 C14C C14B 177.4(5) . . . . ?
C4 C4A C14C C1 2.3(7) . . . . ?
C5 C4A C14C C1 -174.1(5) . . . . ?
C4 C4A C14C C14B -176.3(5) . . . . ?
C5 C4A C14C C14B 7.3(8) . . . . ?
C9A C14B C14C C1 -102.1(6) . . . . ?
C14A C14B C14C C1 66.1(7) . . . . ?
C9A C14B C14C C4A 76.5(7) . . . . ?
C14A C14B C14C C4A -115.3(6) . . . . ?
C10A C14A C14 C13 0.8(7) . . . . ?
C14B C14A C14 C13 -173.7(5) . . . . ?
C14A C14 C13 C12 -1.7(7) . . . . ?
C14A C14 C13 Br1 176.4(3) . . . . ?
C14 C13 C12 C11 0.9(7) . . . . ?
Br1 C13 C12 C11 -177.3(4) . . . . ?
C13 C12 C11 C10A 0.8(7) . . . . ?
N10 C10A C11 C12 174.3(5) . . . . ?
C14A C10A C11 C12 -1.8(7) . . . . ?
C50 N49 C48 C53 0.1(8) . . . . ?
C50 N49 C48 C47 -179.5(5) . . . . ?
C48 N49 C50 C51 0.6(9) . . . . ?
N49 C50 C51 C52 -0.6(9) . . . . ?
C50 C51 C52 C53 -0.1(8) . . . . ?
C51 C52 C53 C48 0.8(8) . . . . ?
N49 C48 C53 C52 -0.8(8) . . . . ?
C47 C48 C53 C52 178.8(5) . . . . ?
N45 N46 C47 C54 0.5(7) . . . . ?
N45 N46 C47 C48 -178.1(4) . . . . ?
N49 C48 C47 N46 179.4(5) . . . . ?
C53 C48 C47 N46 -0.2(7) . . . . ?
N49 C48 C47 C54 0.7(7) . . . . ?
C53 C48 C47 C54 -178.9(5) . . . . ?
N46 N45 C39 N38 -1.0(7) . . . . ?
N46 N45 C39 C39A -175.1(4) . . . . ?
C37 N38 C39 N45 163.6(5) . . . . ?
C37 N38 C39 C39A -22.4(7) . . . . ?
C40A N40 C39A C44B -2.9(6) . . . . ?
C40A N40 C39A C39 168.2(5) . . . . ?
N45 C39 C39A N40 -67.9(7) . . . . ?
N38 C39 C39A N40 117.5(5) . . . . ?
N45 C39 C39A C44B 101.8(6) . . . . ?
N38 C39 C39A C44B -72.8(7) . . . . ?
N40 C39A C44B C44A 3.0(6) . . . . ?
C39 C39A C44B C44A -167.8(5) . . . . ?
N40 C39A C44B C44C 176.7(5) . . . . ?
C39 C39A C44B C44C 5.9(9) . . . . ?
C39A C44B C44A C40A -2.1(6) . . . . ?
C44C C44B C44A C40A -175.8(5) . . . . ?
C39A C44B C44A C44 173.4(5) . . . . ?
C44C C44B C44A C44 -0.4(9) . . . . ?
C39A N40 C40A C41 -174.7(5) . . . . ?
C39A N40 C40A C44A 1.4(5) . . . . ?
C44 C44A C40A N40 -175.6(4) . . . . ?
C44B C44A C40A N40 0.4(6) . . . . ?
C44 C44A C40A C41 0.9(8) . . . . ?
C44B C44A C40A C41 176.9(4) . . . . ?
C39 N38 C37 C36 109.4(6) . . . . ?
N38 C37 C36 C35 -80.3(6) . . . . ?
C37 C36 C35 C34A 83.4(6) . . . . ?
C36 C35 C34A C34 89.1(6) . . . . ?
C36 C35 C34A C44C -94.9(6) . . . . ?
C44C C34A C34 C33 -0.8(8) . . . . ?
C35 C34A C34 C33 175.4(5) . . . . ?
C34A C34 C33 C32 1.0(8) . . . . ?
C34 C33 C32 C31 -1.5(8) . . . . ?
C33 C32 C31 C44C 2.0(8) . . . . ?
C32 C31 C44C C34A -1.9(8) . . . . ?
C32 C31 C44C C44B -178.5(5) . . . . ?
C34 C34A C44C C31 1.2(7) . . . . ?
C35 C34A C44C C31 -174.8(5) . . . . ?
C34 C34A C44C C44B 177.8(5) . . . . ?
C35 C34A C44C C44B 1.7(8) . . . . ?
C39A C44B C44C C31 -105.8(6) . . . . ?
C44A C44B C44C C31 66.6(7) . . . . ?
C39A C44B C44C C34A 77.7(7) . . . . ?
C44A C44B C44C C34A -110.0(6) . . . . ?
C40A C44A C44 C43 0.6(7) . . . . ?
C44B C44A C44 C43 -174.4(5) . . . . ?
C44A C44 C43 C42 -1.2(7) . . . . ?
C44A C44 C43 Br2 176.4(4) . . . . ?
C44 C43 C42 C41 0.4(8) . . . . ?
Br2 C43 C42 C41 -177.2(4) . . . . ?
C43 C42 C41 C40A 1.0(7) . . . . ?
N40 C40A C41 C42 174.0(5) . . . . ?
C44A C40A C41 C42 -1.6(7) . . . . ?
